data_2209820
loop_
_publ_author_name
'Zhi-Qiang Hu'
'Ya-Xun Yang'
'Yu-Qing Shang'
'Kai Zhou'
'Liang-Zhong Xu'

_publ_section_title 5-[(1<i>H</i>-1,2,4-Triazol-1-yl)methyl]-1,3,4-thiadiazole-2(3<i>H</i>)-thione
_journal_coeditor_code CV2079
_journal_issue 8
_journal_name_full 'Acta Crystallographica Section E'
_journal_page_first o3457
_journal_page_last o3458
_journal_paper_doi 10.1107/S1600536806027267
_journal_volume 62
_journal_year 2006
_chemical_formula_iupac 'C5 H5 N5 S2'
_chemical_formula_moiety 'C5 H5 N5 S2'
_chemical_formula_sum 'C5 H5 N5 S2'
_chemical_formula_weight 199.26
_chemical_name_systematic
;
5-[(1H-1,2,4-Triazol-1-yl)methyl]-1,3,4-thiadiazole-2(3H)-thione
;
_space_group_IT_number 14
_symmetry_cell_setting monoclinic
_symmetry_space_group_name_Hall '-P 2yn'
_symmetry_space_group_name_H-M 'P 1 21/n 1'
_atom_sites_solution_hydrogens geom
_atom_sites_solution_primary direct
_atom_sites_solution_secondary difmap
_audit_creation_method SHELXL97
_cell_angle_alpha 90.00
_cell_angle_beta 101.11(3)
_cell_angle_gamma 90.00
_cell_formula_units_Z 4
_cell_length_a 7.0957(14)
_cell_length_b 13.152(3)
_cell_length_c 9.3478(19)
_cell_measurement_reflns_used 6862
_cell_measurement_temperature 293(2)
_cell_measurement_theta_max 27.44
_cell_measurement_theta_min 2.71
_cell_volume 856.0(3)
_computing_cell_refinement RAPID-AUTO
_computing_data_collection 'RAPID-AUTO (Rigaku, 2001)'
_computing_data_reduction RAPID-AUTO
_computing_molecular_graphics 'SHELXTL (Bruker, 1999)'
_computing_publication_material SHELXL97
_computing_structure_refinement 'SHELXL97 (Sheldrick, 1997)'
_computing_structure_solution 'SHELXS97 (Sheldrick, 1997)'
_diffrn_ambient_temperature 293(2)
_diffrn_measured_fraction_theta_full 0.988
_diffrn_measured_fraction_theta_max 0.988
_diffrn_measurement_device_type 'Rigaku R-AXIS RAPID IP area-detector'
_diffrn_measurement_method '\w oscillation'
_diffrn_radiation_monochromator graphite
_diffrn_radiation_source 'Rotating Anode'
_diffrn_radiation_type MoK\a
_diffrn_radiation_wavelength 0.71073
_diffrn_reflns_av_R_equivalents 0.0325
_diffrn_reflns_av_sigmaI/netI 0.0337
_diffrn_reflns_limit_h_max 9
_diffrn_reflns_limit_h_min -9
_diffrn_reflns_limit_k_max 17
_diffrn_reflns_limit_k_min -17
_diffrn_reflns_limit_l_max 11
_diffrn_reflns_limit_l_min -12
_diffrn_reflns_number 6862
_diffrn_reflns_theta_full 27.44
_diffrn_reflns_theta_max 27.44
_diffrn_reflns_theta_min 2.71
_diffrn_standards_decay_% 0
_diffrn_standards_interval_count 0
_diffrn_standards_interval_time 0
_diffrn_standards_number 0
_exptl_absorpt_coefficient_mu 0.571
_exptl_absorpt_correction_T_max 0.8164
_exptl_absorpt_correction_T_min 0.7593
_exptl_absorpt_correction_type multi-scan
_exptl_absorpt_process_details '(ABSCOR; Higashi, 1995)'
_exptl_crystal_colour colourless
_exptl_crystal_density_diffrn 1.546
_exptl_crystal_density_method 'not measured'
_exptl_crystal_description block
_exptl_crystal_F_000 408
_exptl_crystal_size_max 0.51
_exptl_crystal_size_mid 0.42
_exptl_crystal_size_min 0.37
_refine_diff_density_max 0.345
_refine_diff_density_min -0.363
_refine_ls_extinction_method none
_refine_ls_goodness_of_fit_ref 1.023
_refine_ls_hydrogen_treatment constr
_refine_ls_matrix_type full
_refine_ls_number_parameters 109
_refine_ls_number_reflns 1931
_refine_ls_number_restraints 0
_refine_ls_restrained_S_all 1.023
_refine_ls_R_factor_all 0.0732
_refine_ls_R_factor_gt 0.0566
_refine_ls_shift/su_max 0.000
_refine_ls_shift/su_mean 0.000
_refine_ls_structure_factor_coef Fsqd
_refine_ls_weighting_details 'calc w = 1/[\s^2^(Fo^2^)+(0.0673P)^2^] where P=(Fo^2^+2Fc^2^)/3'
_refine_ls_weighting_scheme calc
_refine_ls_wR_factor_gt 0.1384
_refine_ls_wR_factor_ref 0.1457
_reflns_number_gt 1346
_reflns_number_total 1931
_reflns_threshold_expression I>2\s(I)
_cod_data_source_file cv2079.cif
_cod_data_source_block I
_cod_depositor_comments
;
The following automatic conversions were performed:
'_symmetry_cell_setting' value 'Monoclinic' changed to 'monoclinic'
according to '/home/saulius/struct/CIF-dictionaries/cif_core.dic'
dictionary named 'cif_core.dic' version 2.4.1 from 2010-06-29.

Automatic conversion script
Id: cif_fix_enum 1527 2010-12-29 10:47:43Z saulius 

The following automatic conversions were performed:

'_symmetry_cell_setting' value 'Monoclinic' changed to 'monoclinic'
according to /home/saulius/struct/CIF-dictionaries/cif_core.dic
dictionary named 'cif_core.dic' version 2.4.1 from 2010-06-29.

Automatic conversion script
Id: cif_fix_values 1715 2011-07-08 13:25:40Z adriana 
;
_cod_original_sg_symbol_H-M 'P 21/n'
_cod_database_code 2209820
_cod_database_fobs_code 2209820

loop_
_symmetry_equiv_pos_as_xyz
'x, y, z'
'-x+1/2, y+1/2, -z+1/2'
'-x, -y, -z'
'x+1/2, -y+1/2, z+1/2'

loop_
_atom_site_type_symbol
_atom_site_label
_atom_site_fract_x
_atom_site_fract_y
_atom_site_fract_z
_atom_site_U_iso_or_equiv
_atom_site_adp_type
_atom_site_calc_flag
_atom_site_refinement_flags
_atom_site_occupancy
S S1 0.99836(9) 0.30976(6) 0.53838(8) 0.0422(2) Uani d . 1
S S2 1.33571(10) 0.39511(7) 0.75912(11) 0.0586(3) Uani d . 1
N N1 0.3744(3) 0.20238(18) 0.3958(2) 0.0384(5) Uani d . 1
N N2 0.4620(3) 0.12342(18) 0.6125(3) 0.0425(6) Uani d . 1
N N3 0.5233(3) 0.25183(16) 0.4817(2) 0.0313(5) Uani d . 1
N N4 0.7958(3) 0.45674(17) 0.6041(2) 0.0339(5) Uani d . 1
N N5 0.9786(3) 0.46920(17) 0.6804(2) 0.0340(5) Uani d . 1
H H5A 1.0087 0.5213 0.7356 0.041 Uiso calc R 1
C C1 0.3433(4) 0.1257(2) 0.4798(3) 0.0400(6) Uani d . 1
H H1B 0.2481 0.0774 0.4505 0.048 Uiso calc R 1
C C2 0.5720(4) 0.2041(2) 0.6088(3) 0.0402(6) Uani d . 1
H H2B 0.6697 0.2247 0.6844 0.048 Uiso calc R 1
C C3 0.5974(4) 0.3452(2) 0.4272(3) 0.0416(6) Uani d . 1
H H3A 0.5037 0.3992 0.4240 0.050 Uiso calc R 1
H H3B 0.6184 0.3341 0.3289 0.050 Uiso calc R 1
C C4 0.7838(3) 0.37635(19) 0.5246(3) 0.0326(5) Uani d . 1
C C5 1.1104(3) 0.3984(2) 0.6675(3) 0.0375(6) Uani d . 1

loop_
_atom_site_aniso_label
_atom_site_aniso_U_11
_atom_site_aniso_U_22
_atom_site_aniso_U_33
_atom_site_aniso_U_12
_atom_site_aniso_U_13
_atom_site_aniso_U_23
S1 0.0467(4) 0.0337(4) 0.0478(5) 0.0035(3) 0.0131(3) -0.0071(3)
S2 0.0357(4) 0.0664(7) 0.0701(6) 0.0044(3) 0.0013(3) 0.0012(4)
N1 0.0376(10) 0.0406(14) 0.0332(13) -0.0039(9) -0.0026(9) -0.0021(10)
N2 0.0471(12) 0.0317(14) 0.0443(14) -0.0056(10) -0.0024(10) 0.0065(10)
N3 0.0339(9) 0.0266(12) 0.0303(11) -0.0013(8) -0.0010(8) -0.0016(8)
N4 0.0347(9) 0.0295(13) 0.0370(12) 0.0008(8) 0.0056(8) 0.0033(9)
N5 0.0366(10) 0.0269(12) 0.0380(13) -0.0015(9) 0.0060(8) -0.0028(9)
C1 0.0385(12) 0.0345(17) 0.0442(17) -0.0051(10) 0.0013(11) -0.0007(11)
C2 0.0475(13) 0.0367(17) 0.0312(14) -0.0054(11) -0.0058(11) 0.0028(11)
C3 0.0481(13) 0.0357(16) 0.0354(15) -0.0050(12) -0.0055(11) 0.0053(11)
C4 0.0381(11) 0.0228(13) 0.0360(14) -0.0035(9) 0.0048(10) 0.0027(10)
C5 0.0380(11) 0.0369(16) 0.0394(15) 0.0008(11) 0.0116(10) 0.0033(11)

loop_
_atom_type_symbol
_atom_type_description
_atom_type_scat_dispersion_real
_atom_type_scat_dispersion_imag
_atom_type_scat_source
C C 0.0033 0.0016 'International Tables Vol C Tables 4.2.6.8 and 6.1.1.4'
H H 0.0000 0.0000 'International Tables Vol C Tables 4.2.6.8 and 6.1.1.4'
N N 0.0061 0.0033 'International Tables Vol C Tables 4.2.6.8 and 6.1.1.4'
S S 0.1246 0.1234 'International Tables Vol C Tables 4.2.6.8 and 6.1.1.4'

loop_
_geom_angle_atom_site_label_1
_geom_angle_atom_site_label_2
_geom_angle_atom_site_label_3
_geom_angle
_geom_angle_publ_flag
C4 S1 C5 89.47(12) yes
C1 N1 N3 102.3(2) yes
C2 N2 C1 102.9(2) ?
C2 N3 N1 109.9(2) yes
C2 N3 C3 131.1(2) yes
N1 N3 C3 119.0(2) yes
C4 N4 N5 110.6(2) yes
C5 N5 N4 118.6(2) ?
C5 N5 H5A 120.7 ?
N4 N5 H5A 120.7 ?
N1 C1 N2 114.5(2) ?
N1 C1 H1B 122.8 ?
N2 C1 H1B 122.8 ?
N2 C2 N3 110.5(2) ?
N2 C2 H2B 124.8 ?
N3 C2 H2B 124.8 ?
N3 C3 C4 110.4(2) ?
N3 C3 H3A 109.6 ?
C4 C3 H3A 109.6 ?
N3 C3 H3B 109.6 ?
C4 C3 H3B 109.6 ?
H3A C3 H3B 108.1 ?
N4 C4 C3 121.6(2) yes
N4 C4 S1 114.29(18) yes
C3 C4 S1 124.1(2) ?
N5 C5 S2 126.1(2) ?
N5 C5 S1 106.95(18) ?
S2 C5 S1 126.92(16) yes

loop_
_geom_bond_atom_site_label_1
_geom_bond_atom_site_label_2
_geom_bond_distance
_geom_bond_publ_flag
S1 C4 1.740(3) yes
S1 C5 1.754(3) ?
S2 C5 1.662(3) yes
N1 C1 1.322(3) ?
N1 N3 1.363(3) yes
N2 C2 1.322(3) ?
N2 C1 1.358(3) yes
N3 C2 1.329(3) yes
N3 C3 1.465(3) ?
N4 C4 1.286(3) ?
N4 N5 1.364(3) yes
N5 C5 1.342(3) yes
N5 H5A 0.8600 ?
C1 H1B 0.9300 ?
C2 H2B 0.9300 ?
C3 C4 1.510(3) ?
C3 H3A 0.9700 ?
C3 H3B 0.9700 ?

loop_
_geom_hbond_atom_site_label_D
_geom_hbond_atom_site_label_H
_geom_hbond_atom_site_label_A
_geom_hbond_site_symmetry_A
_geom_hbond_distance_DH
_geom_hbond_distance_HA
_geom_hbond_distance_DA
_geom_hbond_angle_DHA
N5 H5A N2 2_656 0.86 1.94 2.780(3) 166
C2 H2B N1 4_555 0.93 2.41 3.331(3) 169

loop_
_geom_torsion_atom_site_label_1
_geom_torsion_atom_site_label_2
_geom_torsion_atom_site_label_3
_geom_torsion_atom_site_label_4
_geom_torsion
C1 N1 N3 C2 -0.2(3)
C1 N1 N3 C3 -178.2(2)
C4 N4 N5 C5 -2.5(3)
N3 N1 C1 N2 0.0(3)
C2 N2 C1 N1 0.1(3)
C1 N2 C2 N3 -0.3(3)
N1 N3 C2 N2 0.3(3)
C3 N3 C2 N2 178.0(3)
C2 N3 C3 C4 13.4(4)
N1 N3 C3 C4 -169.1(2)
N5 N4 C4 C3 -179.2(2)
N5 N4 C4 S1 0.1(3)
N3 C3 C4 N4 -111.6(3)
N3 C3 C4 S1 69.2(3)
C5 S1 C4 N4 1.6(2)
C5 S1 C4 C3 -179.1(2)
N4 N5 C5 S2 -175.5(2)
N4 N5 C5 S1 3.6(3)
C4 S1 C5 N5 -2.7(2)
C4 S1 C5 S2 176.4(2)

loop_
_cod_related_entry_id
_cod_related_entry_database
_cod_related_entry_code
1 ChemSpider 13723634
